data_4103031
loop_
_publ_author_name
'Manuel Weber'
'Sascha Jautze'
'Wolfgang Frey'
'Ren\'e Peters'

_publ_section_title
;
 Bispalladacycle-Catalyzed Br\/onsted Acid/Base-Promoted Asymmetric Tandem
 Azlactone Formation-Michael Addition
;
_journal_name_full 'Journal of the American Chemical Society'
_journal_page_first 12222
_journal_page_last 12225
_journal_paper_doi 10.1021/ja106088v
_journal_volume 132
_journal_year 2010
_chemical_absolute_configuration syn
_chemical_formula_moiety 'C23 H24 N2 O4, C4 H10 O'
_chemical_formula_sum 'C27 H34 N2 O5'
_chemical_formula_weight 466.56
_chemical_name_systematic
; 
 ? 
;
_space_group_IT_number 4
_symmetry_cell_setting monoclinic
_symmetry_space_group_name_Hall 'P 2yb'
_symmetry_space_group_name_H-M 'P 1 21 1'
_atom_sites_solution_hydrogens geom
_atom_sites_solution_primary direct
_atom_sites_solution_secondary difmap
_audit_creation_method SHELXL-97
_cell_angle_alpha 90.00
_cell_angle_beta 93.009(12)
_cell_angle_gamma 90.00
_cell_formula_units_Z 2
_cell_length_a 9.4054(13)
_cell_length_b 10.0178(18)
_cell_length_c 13.724(2)
_cell_measurement_reflns_used 34
_cell_measurement_temperature 293(2)
_cell_measurement_theta_max 14
_cell_measurement_theta_min 12
_cell_volume 1291.3(3)
_computing_cell_refinement 'Siemens P3/PC Data Collection System'
_computing_data_collection 'Siemens P3/PC Data Collection System'
_computing_data_reduction 'SHELXTL-plus, XDISK, (Sheldrick, 1991)'
_computing_molecular_graphics 'SHELXTL-plus, XP (Sheldrick, 1991)'
_computing_structure_refinement 'SHELXL-97 (Sheldrick, 1997)'
_computing_structure_solution 'SHELXS-97 (Sheldrick, 1990)'
_diffrn_ambient_temperature 293(2)
_diffrn_measured_fraction_theta_full 0.999
_diffrn_measured_fraction_theta_max 0.999
_diffrn_measurement_device_type 'Nicolet P3'
_diffrn_measurement_method Wyckoff-Scan
_diffrn_radiation_monochromator graphite
_diffrn_radiation_source 'fine-focus sealed tube'
_diffrn_radiation_type MoK\a
_diffrn_radiation_wavelength 0.71073
_diffrn_reflns_av_R_equivalents 0.0379
_diffrn_reflns_av_sigmaI/netI 0.0639
_diffrn_reflns_limit_h_max 12
_diffrn_reflns_limit_h_min 0
_diffrn_reflns_limit_k_max 13
_diffrn_reflns_limit_k_min -13
_diffrn_reflns_limit_l_max 18
_diffrn_reflns_limit_l_min -18
_diffrn_reflns_number 6597
_diffrn_reflns_theta_full 27.99
_diffrn_reflns_theta_max 27.99
_diffrn_reflns_theta_min 2.17
_diffrn_standards_decay_% 3
_diffrn_standards_interval_count 50
_diffrn_standards_number 3
_exptl_absorpt_coefficient_mu 0.083
_exptl_absorpt_correction_type none
_exptl_crystal_colour colourless
_exptl_crystal_density_diffrn 1.200
_exptl_crystal_density_method 'not measured'
_exptl_crystal_description prism
_exptl_crystal_F_000 500
_exptl_crystal_size_max 0.4
_exptl_crystal_size_mid 0.4
_exptl_crystal_size_min 0.3
_refine_diff_density_max 0.162
_refine_diff_density_min -0.142
_refine_diff_density_rms 0.033
_refine_ls_abs_structure_details 'Flack H D (1983), Acta Cryst. A39, 876-881'
_refine_ls_abs_structure_Flack 1.2(14)
_refine_ls_extinction_coef 0.0217(13)
_refine_ls_extinction_expression Fc^*^=kFc[1+0.001xFc^2^\l^3^/sin(2\q)]^-1/4^
_refine_ls_extinction_method SHELXL
_refine_ls_goodness_of_fit_ref 1.046
_refine_ls_hydrogen_treatment constr
_refine_ls_matrix_type full
_refine_ls_number_parameters 313
_refine_ls_number_reflns 6232
_refine_ls_number_restraints 1
_refine_ls_restrained_S_all 1.046
_refine_ls_R_factor_all 0.1144
_refine_ls_R_factor_gt 0.0633
_refine_ls_shift/su_max 0.000
_refine_ls_shift/su_mean 0.000
_refine_ls_structure_factor_coef Fsqd
_refine_ls_weighting_details 'calc w=1/[\s^2^(Fo^2^)+(0.0234P)^2^+0.3331P] where P=(Fo^2^+2Fc^2^)/3'
_refine_ls_weighting_scheme calc
_refine_ls_wR_factor_gt 0.1065
_refine_ls_wR_factor_ref 0.1209
_reflns_number_gt 3910
_reflns_number_total 6232
_reflns_threshold_expression >2sigma(I)
_cod_data_source_file ja106088v_si_002.cif
_cod_data_source_block s1729rm
_cod_original_sg_symbol_H-M 'P 21'
_cod_database_code 4103031

loop_
_symmetry_equiv_pos_as_xyz
'x, y, z'
'-x, y+1/2, -z'

loop_
_atom_site_label
_atom_site_type_symbol
_atom_site_fract_x
_atom_site_fract_y
_atom_site_fract_z
_atom_site_U_iso_or_equiv
_atom_site_adp_type
_atom_site_occupancy
_atom_site_symmetry_multiplicity
_atom_site_calc_flag
_atom_site_refinement_flags
O1 O 0.1229(2) 0.8285(2) 0.55083(15) 0.0531(6) Uani 1 1 d .
N1 N 0.2474(3) 0.7028(2) 0.45067(17) 0.0424(6) Uani 1 1 d .
C1 C 0.1869(3) 0.7247(3) 0.5366(2) 0.0409(6) Uani 1 1 d .
C2 C 0.1883(3) 0.6107(3) 0.6122(2) 0.0390(6) Uani 1 1 d .
N2 N 0.2340(3) 0.6667(2) 0.70692(17) 0.0429(6) Uani 1 1 d .
H2 H 0.1820 0.6555 0.7560 0.052 Uiso 1 1 calc R
O2 O 0.2237(3) 0.7114(3) 0.19911(18) 0.0830(9) Uani 1 1 d .
O3 O 0.2855(2) 0.5725(2) 0.32022(15) 0.0560(6) Uani 1 1 d .
C3 C 0.2854(3) 0.4914(3) 0.5869(2) 0.0419(7) Uani 1 1 d .
H3 H 0.3837 0.5199 0.6023 0.050 Uiso 1 1 calc R
C4 C 0.2729(3) 0.4641(3) 0.4768(2) 0.0449(7) Uani 1 1 d .
H4A H 0.3289 0.3863 0.4616 0.054 Uiso 1 1 calc R
H4B H 0.1744 0.4467 0.4563 0.054 Uiso 1 1 calc R
O4 O 0.4344(2) 0.7527(2) 0.65087(16) 0.0606(7) Uani 1 1 d .
C5 C 0.3259(3) 0.5837(3) 0.4239(2) 0.0441(7) Uani 1 1 d .
C6 C 0.2423(4) 0.6918(3) 0.2844(2) 0.0558(9) Uani 1 1 d .
C7 C 0.2187(3) 0.7878(3) 0.3668(2) 0.0468(7) Uani 1 1 d .
H7 H 0.1179 0.8132 0.3644 0.056 Uiso 1 1 calc R
C8 C 0.0337(3) 0.5676(3) 0.6175(2) 0.0478(7) Uani 1 1 d .
H8A H 0.0254 0.5063 0.6707 0.072 Uiso 1 1 calc R
H8B H 0.0027 0.5248 0.5575 0.072 Uiso 1 1 calc R
H8C H -0.0246 0.6445 0.6277 0.072 Uiso 1 1 calc R
C9 C 0.4858(3) 0.6019(4) 0.4331(2) 0.0576(9) Uani 1 1 d .
H9A H 0.5134 0.6701 0.3887 0.086 Uiso 1 1 calc R
H9B H 0.5316 0.5195 0.4176 0.086 Uiso 1 1 calc R
H9C H 0.5139 0.6277 0.4986 0.086 Uiso 1 1 calc R
C10 C 0.3081(4) 0.9133(4) 0.3627(3) 0.0637(10) Uani 1 1 d .
H10A H 0.2862 0.9714 0.4155 0.096 Uiso 1 1 calc R
H10B H 0.2876 0.9581 0.3018 0.096 Uiso 1 1 calc R
H10C H 0.4072 0.8900 0.3683 0.096 Uiso 1 1 calc R
C11 C 0.3568(3) 0.7359(3) 0.7185(2) 0.0444(7) Uani 1 1 d .
C12 C 0.3939(3) 0.7949(3) 0.8179(2) 0.0446(7) Uani 1 1 d .
C13 C 0.3253(4) 0.7622(4) 0.9012(2) 0.0600(9) Uani 1 1 d .
H13 H 0.2532 0.6986 0.8983 0.072 Uiso 1 1 calc R
C14 C 0.3639(5) 0.8242(5) 0.9892(3) 0.0777(12) Uani 1 1 d .
H14 H 0.3187 0.8012 1.0455 0.093 Uiso 1 1 calc R
C15 C 0.4685(5) 0.9190(5) 0.9928(3) 0.0832(13) Uani 1 1 d .
H15 H 0.4934 0.9614 1.0516 0.100 Uiso 1 1 calc R
C16 C 0.5375(5) 0.9524(4) 0.9101(3) 0.0759(12) Uani 1 1 d .
H16 H 0.6082 1.0173 0.9127 0.091 Uiso 1 1 calc R
C17 C 0.5007(4) 0.8886(4) 0.8234(2) 0.0604(9) Uani 1 1 d .
H17 H 0.5488 0.9093 0.7679 0.072 Uiso 1 1 calc R
C18 C 0.2611(3) 0.3683(3) 0.6477(2) 0.0449(7) Uani 1 1 d .
C19 C 0.1775(3) 0.2619(3) 0.6139(2) 0.0542(8) Uani 1 1 d .
H19 H 0.1309 0.2667 0.5525 0.065 Uiso 1 1 calc R
C20 C 0.1626(4) 0.1487(3) 0.6704(3) 0.0654(10) Uani 1 1 d .
H20 H 0.1060 0.0784 0.6469 0.079 Uiso 1 1 calc R
C21 C 0.2312(5) 0.1399(4) 0.7611(3) 0.0768(12) Uani 1 1 d .
H21 H 0.2212 0.0638 0.7989 0.092 Uiso 1 1 calc R
C22 C 0.3141(4) 0.2434(4) 0.7956(3) 0.0743(11) Uani 1 1 d .
H22 H 0.3598 0.2379 0.8572 0.089 Uiso 1 1 calc R
C23 C 0.3302(4) 0.3562(3) 0.7393(2) 0.0580(9) Uani 1 1 d .
H23 H 0.3883 0.4252 0.7631 0.070 Uiso 1 1 calc R
O1L O 0.0155(3) 1.1472(3) 0.1455(2) 0.0834(8) Uani 1 1 d .
C1L C 0.0668(7) 1.0329(6) 0.0985(4) 0.123(2) Uani 1 1 d .
H1L1 H 0.1459 0.9957 0.1377 0.148 Uiso 1 1 calc R
H1L2 H 0.1017 1.0587 0.0360 0.148 Uiso 1 1 calc R
C2L C -0.0413(8) 0.9328(7) 0.0834(5) 0.168(3) Uani 1 1 d .
H2L1 H -0.0641 0.8956 0.1451 0.252 Uiso 1 1 calc R
H2L2 H -0.0070 0.8635 0.0424 0.252 Uiso 1 1 calc R
H2L3 H -0.1250 0.9724 0.0525 0.252 Uiso 1 1 calc R
C3L C 0.1198(5) 1.2462(6) 0.1595(4) 0.1111(18) Uani 1 1 d .
H3L1 H 0.1634 1.2640 0.0983 0.133 Uiso 1 1 calc R
H3L2 H 0.1935 1.2154 0.2063 0.133 Uiso 1 1 calc R
C4L C 0.0548(7) 1.3705(5) 0.1959(4) 0.124(2) Uani 1 1 d .
H4L1 H -0.0145 1.4033 0.1479 0.187 Uiso 1 1 calc R
H4L2 H 0.1275 1.4365 0.2079 0.187 Uiso 1 1 calc R
H4L3 H 0.0092 1.3519 0.2554 0.187 Uiso 1 1 calc R

loop_
_atom_site_aniso_label
_atom_site_aniso_U_11
_atom_site_aniso_U_22
_atom_site_aniso_U_33
_atom_site_aniso_U_23
_atom_site_aniso_U_13
_atom_site_aniso_U_12
O1 0.0629(14) 0.0441(12) 0.0534(13) -0.0012(10) 0.0121(11) 0.0117(11)
N1 0.0441(14) 0.0407(14) 0.0431(14) 0.0016(11) 0.0081(11) 0.0048(11)
C1 0.0364(15) 0.0406(16) 0.0458(16) -0.0033(13) 0.0036(13) -0.0005(13)
C2 0.0355(15) 0.0390(16) 0.0424(16) -0.0038(12) 0.0030(12) -0.0015(12)
N2 0.0435(14) 0.0453(14) 0.0407(14) -0.0018(11) 0.0083(11) -0.0039(12)
O2 0.116(2) 0.090(2) 0.0439(14) 0.0098(14) 0.0108(14) 0.0111(17)
O3 0.0690(15) 0.0584(14) 0.0409(12) -0.0021(11) 0.0072(10) 0.0085(12)
C3 0.0392(16) 0.0399(16) 0.0466(17) 0.0009(13) 0.0021(13) 0.0012(13)
C4 0.0500(18) 0.0425(17) 0.0427(16) -0.0027(13) 0.0081(14) 0.0040(14)
O4 0.0606(15) 0.0718(16) 0.0507(13) -0.0085(12) 0.0166(11) -0.0243(12)
C5 0.0469(17) 0.0444(17) 0.0416(16) -0.0022(14) 0.0080(13) 0.0043(14)
C6 0.058(2) 0.062(2) 0.0476(19) 0.0057(17) 0.0083(16) 0.0014(18)
C7 0.0402(17) 0.0525(18) 0.0479(18) 0.0067(15) 0.0043(14) 0.0001(14)
C8 0.0439(17) 0.0493(18) 0.0510(18) -0.0053(15) 0.0106(14) -0.0013(15)
C9 0.0465(18) 0.065(2) 0.062(2) 0.0080(18) 0.0133(16) 0.0057(16)
C10 0.060(2) 0.057(2) 0.073(3) 0.0165(18) 0.0058(19) -0.0114(18)
C11 0.0473(17) 0.0423(16) 0.0437(16) 0.0005(13) 0.0038(14) -0.0028(14)
C12 0.0477(17) 0.0465(17) 0.0394(16) -0.0004(13) 0.0012(13) 0.0015(14)
C13 0.065(2) 0.071(2) 0.0438(18) 0.0050(17) 0.0031(16) -0.0123(19)
C14 0.089(3) 0.101(3) 0.044(2) 0.000(2) 0.008(2) 0.000(3)
C15 0.100(3) 0.092(3) 0.056(2) -0.014(2) -0.018(2) -0.001(3)
C16 0.089(3) 0.072(3) 0.065(3) -0.009(2) -0.014(2) -0.023(2)
C17 0.066(2) 0.065(2) 0.050(2) -0.0002(16) 0.0005(17) -0.0143(19)
C18 0.0411(16) 0.0417(17) 0.0524(18) 0.0003(14) 0.0081(14) 0.0060(14)
C19 0.0499(19) 0.052(2) 0.061(2) 0.0041(16) 0.0009(16) 0.0009(16)
C20 0.062(2) 0.0433(19) 0.092(3) 0.0068(19) 0.009(2) -0.0009(17)
C21 0.081(3) 0.058(2) 0.092(3) 0.025(2) 0.018(2) 0.008(2)
C22 0.088(3) 0.067(3) 0.067(2) 0.018(2) -0.002(2) 0.004(2)
C23 0.062(2) 0.054(2) 0.058(2) 0.0049(17) 0.0012(17) -0.0022(17)
O1L 0.0787(19) 0.089(2) 0.0836(19) -0.0193(16) 0.0188(15) -0.0080(17)
C1L 0.128(5) 0.111(5) 0.133(5) -0.026(4) 0.037(4) 0.021(4)
C2L 0.174(7) 0.140(6) 0.193(8) -0.090(6) 0.035(6) -0.025(5)
C3L 0.095(4) 0.117(4) 0.123(4) 0.015(4) 0.019(3) -0.024(4)
C4L 0.157(6) 0.096(4) 0.122(5) -0.027(4) 0.021(4) -0.043(4)

loop_
_atom_type_symbol
_atom_type_description
_atom_type_scat_dispersion_real
_atom_type_scat_dispersion_imag
_atom_type_scat_source
C C 0.0033 0.0016 'International Tables Vol C Tables 4.2.6.8 and 6.1.1.4'
H H 0.0000 0.0000 'International Tables Vol C Tables 4.2.6.8 and 6.1.1.4'
N N 0.0061 0.0033 'International Tables Vol C Tables 4.2.6.8 and 6.1.1.4'
O O 0.0106 0.0060 'International Tables Vol C Tables 4.2.6.8 and 6.1.1.4'

loop_
_geom_angle_atom_site_label_1
_geom_angle_atom_site_label_2
_geom_angle_atom_site_label_3
_geom_angle
C1 N1 C7 121.9(2)
C1 N1 C5 126.3(2)
C7 N1 C5 110.9(2)
O1 C1 N1 120.7(3)
O1 C1 C2 120.6(3)
N1 C1 C2 118.5(2)
N2 C2 C8 107.7(2)
N2 C2 C1 107.8(2)
C8 C2 C1 105.5(2)
N2 C2 C3 110.2(2)
C8 C2 C3 111.5(2)
C1 C2 C3 113.8(2)
C11 N2 C2 120.9(2)
C11 N2 H2 119.6
C2 N2 H2 119.6
C6 O3 C5 110.2(2)
C18 C3 C4 113.1(2)
C18 C3 C2 113.3(2)
C4 C3 C2 110.0(2)
C18 C3 H3 106.7
C4 C3 H3 106.7
C2 C3 H3 106.7
C5 C4 C3 108.9(2)
C5 C4 H4A 109.9
C3 C4 H4A 109.9
C5 C4 H4B 109.9
C3 C4 H4B 109.9
H4A C4 H4B 108.3
O3 C5 N1 101.5(2)
O3 C5 C4 109.5(2)
N1 C5 C4 110.2(2)
O3 C5 C9 107.3(2)
N1 C5 C9 113.2(3)
C4 C5 C9 114.2(3)
O2 C6 O3 122.1(3)
O2 C6 C7 127.7(3)
O3 C6 C7 110.2(3)
N1 C7 C6 101.1(2)
N1 C7 C10 115.9(3)
C6 C7 C10 113.4(3)
N1 C7 H7 108.7
C6 C7 H7 108.7
C10 C7 H7 108.7
C2 C8 H8A 109.5
C2 C8 H8B 109.5
H8A C8 H8B 109.5
C2 C8 H8C 109.5
H8A C8 H8C 109.5
H8B C8 H8C 109.5
C5 C9 H9A 109.5
C5 C9 H9B 109.5
H9A C9 H9B 109.5
C5 C9 H9C 109.5
H9A C9 H9C 109.5
H9B C9 H9C 109.5
C7 C10 H10A 109.5
C7 C10 H10B 109.5
H10A C10 H10B 109.5
C7 C10 H10C 109.5
H10A C10 H10C 109.5
H10B C10 H10C 109.5
O4 C11 N2 121.5(3)
O4 C11 C12 120.8(3)
N2 C11 C12 117.6(3)
C17 C12 C13 119.3(3)
C17 C12 C11 116.8(3)
C13 C12 C11 123.9(3)
C12 C13 C14 120.1(4)
C12 C13 H13 120.0
C14 C13 H13 120.0
C15 C14 C13 119.8(4)
C15 C14 H14 120.1
C13 C14 H14 120.1
C14 C15 C16 120.5(4)
C14 C15 H15 119.7
C16 C15 H15 119.7
C15 C16 C17 119.4(4)
C15 C16 H16 120.3
C17 C16 H16 120.3
C12 C17 C16 120.9(3)
C12 C17 H17 119.5
C16 C17 H17 119.5
C19 C18 C23 117.7(3)
C19 C18 C3 122.8(3)
C23 C18 C3 119.5(3)
C20 C19 C18 120.9(3)
C20 C19 H19 119.6
C18 C19 H19 119.6
C21 C20 C19 120.2(4)
C21 C20 H20 119.9
C19 C20 H20 119.9
C22 C21 C20 119.8(4)
C22 C21 H21 120.1
C20 C21 H21 120.1
C21 C22 C23 120.3(4)
C21 C22 H22 119.8
C23 C22 H22 119.8
C22 C23 C18 121.1(3)
C22 C23 H23 119.4
C18 C23 H23 119.4
C3L O1L C1L 112.6(4)
O1L C1L C2L 112.1(5)
O1L C1L H1L1 109.2
C2L C1L H1L1 109.2
O1L C1L H1L2 109.2
C2L C1L H1L2 109.2
H1L1 C1L H1L2 107.9
C1L C2L H2L1 109.5
C1L C2L H2L2 109.5
H2L1 C2L H2L2 109.5
C1L C2L H2L3 109.5
H2L1 C2L H2L3 109.5
H2L2 C2L H2L3 109.5
O1L C3L C4L 110.0(4)
O1L C3L H3L1 109.7
C4L C3L H3L1 109.7
O1L C3L H3L2 109.7
C4L C3L H3L2 109.7
H3L1 C3L H3L2 108.2
C3L C4L H4L1 109.5
C3L C4L H4L2 109.5
H4L1 C4L H4L2 109.5
C3L C4L H4L3 109.5
H4L1 C4L H4L3 109.5
H4L2 C4L H4L3 109.5

loop_
_geom_bond_atom_site_label_1
_geom_bond_atom_site_label_2
_geom_bond_distance
O1 C1 1.222(3)
N1 C1 1.354(4)
N1 C7 1.445(4)
N1 C5 1.460(4)
C1 C2 1.543(4)
C2 N2 1.459(3)
C2 C8 1.522(4)
C2 C3 1.555(4)
N2 C11 1.349(4)
N2 H2 0.8600
O2 C6 1.191(4)
O3 C6 1.347(4)
O3 C5 1.458(3)
C3 C18 1.513(4)
C3 C4 1.535(4)
C3 H3 0.9800
C4 C5 1.499(4)
C4 H4A 0.9700
C4 H4B 0.9700
O4 C11 1.222(3)
C5 C9 1.514(4)
C6 C7 1.510(4)
C7 C10 1.516(4)
C7 H7 0.9800
C8 H8A 0.9600
C8 H8B 0.9600
C8 H8C 0.9600
C9 H9A 0.9600
C9 H9B 0.9600
C9 H9C 0.9600
C10 H10A 0.9600
C10 H10B 0.9600
C10 H10C 0.9600
C11 C12 1.510(4)
C12 C17 1.374(4)
C12 C13 1.381(4)
C13 C14 1.390(5)
C13 H13 0.9300
C14 C15 1.367(6)
C14 H14 0.9300
C15 C16 1.378(6)
C15 H15 0.9300
C16 C17 1.379(5)
C16 H16 0.9300
C17 H17 0.9300
C18 C19 1.390(4)
C18 C23 1.390(4)
C19 C20 1.385(5)
C19 H19 0.9300
C20 C21 1.375(6)
C20 H20 0.9300
C21 C22 1.366(6)
C21 H21 0.9300
C22 C23 1.381(5)
C22 H22 0.9300
C23 H23 0.9300
O1L C3L 1.401(5)
O1L C1L 1.411(5)
C1L C2L 1.435(7)
C1L H1L1 0.9700
C1L H1L2 0.9700
C2L H2L1 0.9600
C2L H2L2 0.9600
C2L H2L3 0.9600
C3L C4L 1.485(7)
C3L H3L1 0.9700
C3L H3L2 0.9700
C4L H4L1 0.9600
C4L H4L2 0.9600
C4L H4L3 0.9600

loop_
_geom_torsion_atom_site_label_1
_geom_torsion_atom_site_label_2
_geom_torsion_atom_site_label_3
_geom_torsion_atom_site_label_4
_geom_torsion
C7 N1 C1 O1 -11.1(4)
C5 N1 C1 O1 -179.7(3)
C7 N1 C1 C2 163.1(2)
C5 N1 C1 C2 -5.4(4)
O1 C1 C2 N2 -52.4(3)
N1 C1 C2 N2 133.3(3)
O1 C1 C2 C8 62.5(3)
N1 C1 C2 C8 -111.8(3)
O1 C1 C2 C3 -174.9(3)
N1 C1 C2 C3 10.8(4)
C8 C2 N2 C11 -167.4(3)
C1 C2 N2 C11 -53.9(3)
C3 C2 N2 C11 70.7(3)
N2 C2 C3 C18 71.9(3)
C8 C2 C3 C18 -47.7(3)
C1 C2 C3 C18 -166.9(2)
N2 C2 C3 C4 -160.5(2)
C8 C2 C3 C4 79.9(3)
C1 C2 C3 C4 -39.3(3)
C18 C3 C4 C5 -169.2(2)
C2 C3 C4 C5 63.1(3)
C6 O3 C5 N1 22.6(3)
C6 O3 C5 C4 139.1(3)
C6 O3 C5 C9 -96.4(3)
C1 N1 C5 O3 144.8(3)
C7 N1 C5 O3 -24.8(3)
C1 N1 C5 C4 28.8(4)
C7 N1 C5 C4 -140.8(2)
C1 N1 C5 C9 -100.6(3)
C7 N1 C5 C9 89.8(3)
C3 C4 C5 O3 -167.2(2)
C3 C4 C5 N1 -56.4(3)
C3 C4 C5 C9 72.4(3)
C5 O3 C6 O2 169.0(3)
C5 O3 C6 C7 -12.8(3)
C1 N1 C7 C6 -152.5(3)
C5 N1 C7 C6 17.6(3)
C1 N1 C7 C10 84.5(4)
C5 N1 C7 C10 -105.4(3)
O2 C6 C7 N1 175.2(4)
O3 C6 C7 N1 -2.9(3)
O2 C6 C7 C10 -60.0(5)
O3 C6 C7 C10 121.9(3)
C2 N2 C11 O4 -0.8(4)
C2 N2 C11 C12 177.9(2)
O4 C11 C12 C17 12.8(4)
N2 C11 C12 C17 -165.9(3)
O4 C11 C12 C13 -168.7(3)
N2 C11 C12 C13 12.6(5)
C17 C12 C13 C14 0.3(5)
C11 C12 C13 C14 -178.2(3)
C12 C13 C14 C15 1.0(6)
C13 C14 C15 C16 -0.9(7)
C14 C15 C16 C17 -0.4(7)
C13 C12 C17 C16 -1.6(5)
C11 C12 C17 C16 177.0(3)
C15 C16 C17 C12 1.7(6)
C4 C3 C18 C19 -27.0(4)
C2 C3 C18 C19 99.0(3)
C4 C3 C18 C23 149.6(3)
C2 C3 C18 C23 -84.4(3)
C23 C18 C19 C20 0.8(5)
C3 C18 C19 C20 177.4(3)
C18 C19 C20 C21 -0.2(5)
C19 C20 C21 C22 0.1(6)
C20 C21 C22 C23 -0.6(6)
C21 C22 C23 C18 1.2(6)
C19 C18 C23 C22 -1.3(5)
C3 C18 C23 C22 -178.0(3)
C3L O1L C1L C2L -179.3(5)
C1L O1L C3L C4L 171.8(5)
